data_7242240
loop_
_publ_author_name
'Han, Dandan'
'Du, Shichao'
'Wu, Songgu'
'Ouyang, Ruiling'
'Gong, Junbo'

_publ_section_title
;
 Optimizing the morphology of calcium d-pantothenate by controlling phase
 transformation processes
;
_journal_issue 10
_journal_name_full CrystEngComm
_journal_page_first 2162
_journal_page_last 2173
_journal_paper_doi 10.1039/D0CE01803A
_journal_volume 23
_journal_year 2021
_chemical_absolute_configuration rm
_chemical_formula_moiety 'C20 H40 Ca N2 O12, 2(C H4 O), H2 O'
_chemical_formula_sum 'C22 H50 Ca N2 O15'
_chemical_formula_weight 622.72
_space_group_crystal_system orthorhombic
_space_group_IT_number 19
_space_group_name_Hall 'P 2ac 2ab'
_space_group_name_H-M_alt 'P 21 21 21'
_atom_sites_solution_hydrogens mixed
_audit_creation_date 2020-12-01
_audit_creation_method
;
Olex2 1.3
(compiled 2020.06.28 svn.raecde09e for OlexSys, GUI svn.r6132)
;
_audit_update_record
;
2020-12-01 deposited with the CCDC.	2021-02-04 downloaded from the CCDC.
;
_cell_angle_alpha 90
_cell_angle_beta 90
_cell_angle_gamma 90
_cell_formula_units_Z 4
_cell_length_a 12.428(3)
_cell_length_b 13.933(3)
_cell_length_c 18.288(4)
_cell_measurement_reflns_used 30411
_cell_measurement_temperature 293(2)
_cell_measurement_theta_max 27.484
_cell_measurement_theta_min 3.128
_cell_volume 3166.7(12)
_computing_molecular_graphics 'Olex2 1.3 (Dolomanov et al., 2009)'
_computing_publication_material 'Olex2 1.3 (Dolomanov et al., 2009)'
_computing_structure_refinement 'SHELXL 2016/6 (Sheldrick, 2015)'
_computing_structure_solution 'SHELXS-97 (Sheldrick, 1990)'
_diffrn_ambient_temperature 293(2)
_diffrn_measured_fraction_theta_full 0.997
_diffrn_measured_fraction_theta_max 0.996
_diffrn_measurement_device_type 'rigaku r-axis rapid'
_diffrn_radiation_type MoK\a
_diffrn_radiation_wavelength 0.71073
_diffrn_reflns_av_R_equivalents 0.0927
_diffrn_reflns_av_unetI/netI 0.1853
_diffrn_reflns_Laue_measured_fraction_full 0.997
_diffrn_reflns_Laue_measured_fraction_max 0.996
_diffrn_reflns_limit_h_max 16
_diffrn_reflns_limit_h_min -15
_diffrn_reflns_limit_k_max 17
_diffrn_reflns_limit_k_min -18
_diffrn_reflns_limit_l_max 23
_diffrn_reflns_limit_l_min -23
_diffrn_reflns_number 30411
_diffrn_reflns_point_group_measured_fraction_full 0.998
_diffrn_reflns_point_group_measured_fraction_max 0.996
_diffrn_reflns_theta_full 25.242
_diffrn_reflns_theta_max 27.484
_diffrn_reflns_theta_min 3.128
_exptl_absorpt_coefficient_mu 0.265
_exptl_absorpt_correction_T_max 0.9615
_exptl_absorpt_correction_T_min 0.9369
_exptl_crystal_colour 'whiteish white'
_exptl_crystal_colour_modifier whiteish
_exptl_crystal_colour_primary white
_exptl_crystal_density_diffrn 1.306
_exptl_crystal_density_method 'not measured'
_exptl_crystal_description block
_exptl_crystal_F_000 1344
_exptl_crystal_size_max 0.25
_exptl_crystal_size_mid 0.2
_exptl_crystal_size_min 0.15
_refine_diff_density_max 0.548
_refine_diff_density_min -0.367
_refine_diff_density_rms 0.066
_refine_ls_abs_structure_details
;
 Flack x determined using 1322 quotients [(I+)-(I-)]/[(I+)+(I-)]
 (Parsons, Flack and Wagner, Acta Cryst. B69 (2013) 249-259).
;
_refine_ls_abs_structure_Flack 0.05(3)
_refine_ls_extinction_method none
_refine_ls_goodness_of_fit_ref 1.031
_refine_ls_hydrogen_treatment mixed
_refine_ls_matrix_type full
_refine_ls_number_parameters 495
_refine_ls_number_reflns 7216
_refine_ls_number_restraints 4
_refine_ls_restrained_S_all 1.032
_refine_ls_R_factor_all 0.1205
_refine_ls_R_factor_gt 0.0777
_refine_ls_shift/su_max 0.000
_refine_ls_shift/su_mean 0.000
_refine_ls_structure_factor_coef Fsqd
_refine_ls_weighting_details 'w=1/[\s^2^(Fo^2^)+(0.0922P)^2^] where P=(Fo^2^+2Fc^2^)/3'
_refine_ls_weighting_scheme calc
_refine_ls_wR_factor_gt 0.1636
_refine_ls_wR_factor_ref 0.1847
_reflns_Friedel_coverage 0.792
_reflns_Friedel_fraction_full 0.998
_reflns_Friedel_fraction_max 0.996
_reflns_number_gt 4650
_reflns_number_total 7216
_reflns_threshold_expression 'I > 2\s(I)'
_cod_data_source_file d0ce01803a2.cif
_cod_data_source_block b
_cod_depositor_comments 'Adding full bibliography for 7242240.cif.'
_cod_database_code 7242240
_shelx_shelxl_version_number 2016/6
_shelx_space_group_comment
;
The symmetry employed for this shelxl refinement is uniquely defined
by the following loop, which should always be used as a source of
symmetry information in preference to the above space-group names.
They are only intended as comments.
;
_shelx_estimated_absorpt_t_max 0.961
_shelx_estimated_absorpt_t_min 0.937
_olex2_refinement_description
;
1. Fixed Uiso
 At 1.5 times of:
  All C(H,H,H) groups, All O(H) groups, All O(H,H) groups
2. Restrained distances
 O4-H4
 0.9 with sigma of 0.02
 H8B-C8
 0.96 with sigma of 0.02
 H8C-C8
 0.96 with sigma of 0.02
 HW1A-O1
 2.2 with sigma of 0.02
3.a Free rotating group:
 OW1(HW1A,HW1B)
3.b Idealised Me refined as rotating group:
 C18(H18A,H18B,H18C), C22(H22A,H22B,H22C), C21(H21A,H21B,H21C), C20(H20A,H20B,
 H20C), C19(H19A,H19B,H19C)
3.c Idealised tetrahedral OH refined as rotating group:
 O13(H13), O14(H14A)
;
_olex2_submission_special_instructions 'No special instructions were received'

loop_
_space_group_symop_operation_xyz
'x, y, z'
'-x+1/2, -y, z+1/2'
'x+1/2, -y+1/2, -z'
'-x, y+1/2, -z+1/2'

loop_
_atom_site_label
_atom_site_type_symbol
_atom_site_fract_x
_atom_site_fract_y
_atom_site_fract_z
_atom_site_U_iso_or_equiv
_atom_site_adp_type
_atom_site_occupancy
_atom_site_site_symmetry_order
_atom_site_calc_flag
_atom_site_refinement_flags_posn
_atom_site_refinement_flags_adp
_atom_site_refinement_flags_occupancy
_atom_site_disorder_assembly
_atom_site_disorder_group
Ca1 Ca 1.00450(8) 1.00399(7) 1.03541(6) 0.0373(3) Uani 1 1 d . . . . .
N1 N 1.0044(4) 0.6802(3) 1.0390(3) 0.0425(11) Uani 1 1 d . . . . .
H1 H 1.011(5) 0.642(4) 1.007(3) 0.033(15) Uiso 1 1 d . . . . .
C1 C 0.8083(5) 0.6239(5) 1.1210(3) 0.0461(14) Uani 1 1 d . . . . .
C2 C 0.9074(5) 0.6663(5) 1.1563(4) 0.0465(15) Uani 1 1 d . . . . .
H2A H 0.908(4) 0.647(4) 1.207(3) 0.039(15) Uiso 1 1 d . . . . .
H2B H 0.899(6) 0.726(5) 1.166(3) 0.06(2) Uiso 1 1 d . . . . .
C3 C 1.0102(5) 0.6474(5) 1.1138(3) 0.0477(14) Uani 1 1 d . . . . .
H3A H 1.067(5) 0.685(4) 1.139(3) 0.040(15) Uiso 1 1 d . . . . .
H3B H 1.025(6) 0.589(5) 1.114(4) 0.07(2) Uiso 1 1 d . . . . .
C4 C 0.9994(5) 0.7732(4) 1.0219(3) 0.0415(12) Uani 1 1 d . . . . .
C5 C 0.9879(5) 0.8011(4) 0.9414(3) 0.0403(13) Uani 1 1 d . . . . .
H5 H 1.019(5) 0.751(4) 0.912(3) 0.039(15) Uiso 1 1 d . . . . .
C6 C 0.8683(5) 0.8082(4) 0.9167(3) 0.0444(14) Uani 1 1 d . . . . .
C7 C 0.8201(7) 0.7063(5) 0.9129(5) 0.064(2) Uani 1 1 d . . . . .
H7A H 0.822(6) 0.675(5) 0.963(4) 0.07(2) Uiso 1 1 d . . . . .
H7B H 0.870(5) 0.665(4) 0.875(3) 0.050(17) Uiso 1 1 d . . . . .
H7C H 0.745(6) 0.704(5) 0.901(4) 0.07(2) Uiso 1 1 d . . . . .
C8 C 0.8660(8) 0.8520(7) 0.8406(4) 0.065(2) Uani 1 1 d D . . . .
H8A H 0.885(5) 0.908(4) 0.839(3) 0.033(17) Uiso 1 1 d . . . . .
H8B H 0.793(4) 0.849(10) 0.822(7) 0.23(6) Uiso 1 1 d D . . . .
H8C H 0.908(6) 0.811(5) 0.808(4) 0.11(3) Uiso 1 1 d D . . . .
C9 C 0.8001(5) 0.8656(4) 0.9698(4) 0.0439(14) Uani 1 1 d . . . . .
H9A H 0.734(6) 0.866(5) 0.954(3) 0.06(2) Uiso 1 1 d . . . . .
H9B H 0.793(5) 0.837(4) 1.018(3) 0.047(16) Uiso 1 1 d . . . . .
C10 C 1.2159(5) 1.3602(5) 1.1356(3) 0.0495(15) Uani 1 1 d . . . . .
C11 C 1.1205(6) 1.3187(5) 1.1754(4) 0.0509(16) Uani 1 1 d . . . . .
H11A H 1.120(4) 1.338(4) 1.225(3) 0.043(15) Uiso 1 1 d . . . . .
H11B H 1.133(6) 1.251(5) 1.183(3) 0.07(2) Uiso 1 1 d . . . . .
C12 C 1.0145(5) 1.3458(5) 1.1407(3) 0.0497(15) Uani 1 1 d . . . . .
H12A H 0.958(4) 1.309(3) 1.163(2) 0.022(12) Uiso 1 1 d . . . . .
H12B H 1.000(5) 1.409(4) 1.147(3) 0.041(15) Uiso 1 1 d . . . . .
C13 C 1.0138(4) 1.2333(4) 1.0380(3) 0.0413(13) Uani 1 1 d . . . . .
C14 C 1.0168(5) 1.2171(4) 0.9562(3) 0.0417(13) Uani 1 1 d . . . . .
H14 H 0.977(5) 1.273(4) 0.934(3) 0.043(15) Uiso 1 1 d . . . . .
C15 C 1.1333(5) 1.2149(4) 0.9255(3) 0.0467(14) Uani 1 1 d . . . . .
C16 C 1.1798(7) 1.3175(5) 0.9250(5) 0.0633(19) Uani 1 1 d . . . . .
H16A H 1.184(5) 1.348(4) 0.976(4) 0.056(17) Uiso 1 1 d . . . . .
H16B H 1.129(6) 1.342(5) 0.890(4) 0.07(2) Uiso 1 1 d . . . . .
H16C H 1.260(6) 1.320(5) 0.908(4) 0.07(2) Uiso 1 1 d . . . . .
C17 C 1.2072(5) 1.1537(4) 0.9721(4) 0.0465(14) Uani 1 1 d . . . . .
H17A H 1.272(5) 1.152(4) 0.949(3) 0.044(16) Uiso 1 1 d . . . . .
H17B H 1.216(4) 1.181(4) 1.018(3) 0.040(15) Uiso 1 1 d . . . . .
C18 C 1.1276(7) 1.1741(6) 0.8474(3) 0.071(2) Uani 1 1 d . . . . .
H18A H 1.107060 1.107757 0.849321 0.107 Uiso 1 1 calc R U . . .
H18B H 1.196841 1.179756 0.824488 0.107 Uiso 1 1 calc R U . . .
H18C H 1.075382 1.209436 0.819592 0.107 Uiso 1 1 calc R U . . .
C22 C 0.8832(8) 0.3970(7) 0.7913(4) 0.093(3) Uani 1 1 d . . . . .
H22A H 0.838235 0.392681 0.748773 0.139 Uiso 1 1 calc R U . . .
H22B H 0.937133 0.347796 0.789540 0.139 Uiso 1 1 calc R U . . .
H22C H 0.917253 0.458830 0.792646 0.139 Uiso 1 1 calc R U . . .
C21 C 0.1261(7) 0.6065(7) 0.8078(5) 0.095(3) Uani 1 1 d . . . . .
H21A H 0.141445 0.569638 0.764752 0.142 Uiso 1 1 calc R U . . .
H21B H 0.084867 0.662202 0.794694 0.142 Uiso 1 1 calc R U . . .
H21C H 0.085649 0.568048 0.841621 0.142 Uiso 1 1 calc R U . . .
C20 C 1.1372(6) 0.9413(5) 1.2003(3) 0.0595(17) Uani 1 1 d . . . . .
H20A H 1.086219 0.889675 1.197262 0.089 Uiso 1 1 calc R U . . .
H20B H 1.116968 0.983963 1.239111 0.089 Uiso 1 1 calc R U . . .
H20C H 1.207531 0.915717 1.209836 0.089 Uiso 1 1 calc R U . . .
C19 C 0.8736(6) 1.0555(5) 1.2037(3) 0.0605(18) Uani 1 1 d . . . . .
H19A H 0.929225 1.103319 1.203952 0.091 Uiso 1 1 calc R U . . .
H19B H 0.881283 1.014989 1.245881 0.091 Uiso 1 1 calc R U . . .
H19C H 0.804553 1.086245 1.204869 0.091 Uiso 1 1 calc R U . . .
N2 N 1.0111(4) 1.3229(3) 1.0626(3) 0.0447(11) Uani 1 1 d . . . . .
H2 H 0.999(5) 1.367(4) 1.034(3) 0.044(16) Uiso 1 1 d . . . . .
O1 O 0.8164(4) 0.5431(3) 1.0920(3) 0.0612(12) Uani 1 1 d D . . . .
OW1 O 0.9407(4) 0.4858(3) 0.9716(3) 0.0698(13) Uani 1 1 d G . . . .
HW1A H 0.885605 0.515925 0.986762 0.105 Uiso 1 1 d DG U . . .
HW1B H 0.916419 0.447148 0.939675 0.105 Uiso 1 1 d G U . . .
O2 O 0.7236(4) 0.6730(3) 1.1228(3) 0.0650(13) Uani 1 1 d . . . . .
O3 O 1.0045(4) 0.8355(2) 1.06888(19) 0.0487(10) Uani 1 1 d . . . . .
O4 O 1.0413(3) 0.8898(3) 0.9332(2) 0.0462(10) Uani 1 1 d D . . . .
H4 H 1.105(4) 0.886(7) 0.914(5) 0.14(4) Uiso 1 1 d D . . . .
O5 O 0.8359(4) 0.9606(3) 0.9812(3) 0.0473(11) Uani 1 1 d . . . . .
H5A H 0.815(5) 0.987(5) 0.958(3) 0.03(2) Uiso 1 1 d . . . . .
O6 O 1.2968(4) 1.3070(3) 1.1268(3) 0.0680(13) Uani 1 1 d . . . . .
O7 O 1.2093(4) 1.4436(3) 1.1119(3) 0.0674(13) Uani 1 1 d . . . . .
O8 O 1.0124(4) 1.1645(2) 1.08075(19) 0.0476(10) Uani 1 1 d . . . . .
O9 O 0.9638(4) 1.1282(3) 0.9443(3) 0.0514(12) Uani 1 1 d . . . . .
H9 H 0.926(5) 1.135(4) 0.922(3) 0.026(18) Uiso 1 1 d . . . . .
O10 O 1.1718(4) 1.0580(3) 0.9827(3) 0.0487(11) Uani 1 1 d . . . . .
H10 H 1.194(4) 1.029(4) 0.957(2) 0.010(14) Uiso 1 1 d . . . . .
O13 O 0.2208(5) 0.6347(4) 0.8399(4) 0.0920(18) Uani 1 1 d . . . . .
H13 H 0.216146 0.691052 0.852506 0.138 Uiso 1 1 calc R U . . .
O14 O 0.8205(4) 0.3851(4) 0.8539(3) 0.0696(13) Uani 1 1 d . . . . .
H14A H 0.801050 0.329003 0.856861 0.104 Uiso 1 1 calc R U . . .
O11 O 0.8821(4) 1.0002(4) 1.1407(2) 0.0631(13) Uani 1 1 d . . . . .
O12 O 1.1385(4) 0.9909(4) 1.1349(3) 0.0643(14) Uani 1 1 d . . . . .
H12 H 1.181(5) 1.031(5) 1.130(3) 0.05(2) Uiso 1 1 d . . . . .
H11 H 0.835(6) 0.965(6) 1.132(4) 0.07(3) Uiso 1 1 d . . . . .

loop_
_atom_site_aniso_label
_atom_site_aniso_U_11
_atom_site_aniso_U_22
_atom_site_aniso_U_33
_atom_site_aniso_U_23
_atom_site_aniso_U_13
_atom_site_aniso_U_12
Ca1 0.0401(6) 0.0298(5) 0.0420(5) 0.0002(4) -0.0006(5) -0.0024(5)
N1 0.038(3) 0.033(2) 0.057(3) -0.004(2) 0.004(3) 0.001(2)
C1 0.044(4) 0.046(4) 0.048(3) 0.003(3) 0.002(3) -0.005(3)
C2 0.043(4) 0.044(4) 0.052(4) 0.000(3) -0.004(3) -0.002(3)
C3 0.040(3) 0.036(3) 0.068(4) 0.011(3) -0.011(3) 0.000(3)
C4 0.030(3) 0.034(3) 0.061(3) -0.001(2) -0.007(3) 0.000(3)
C5 0.041(3) 0.029(3) 0.050(3) -0.008(2) 0.006(3) 0.002(3)
C6 0.040(3) 0.045(3) 0.049(3) -0.003(3) -0.009(3) -0.003(3)
C7 0.057(5) 0.048(4) 0.086(6) -0.013(4) -0.022(4) -0.007(3)
C8 0.080(6) 0.064(5) 0.051(4) 0.002(4) -0.007(4) 0.000(5)
C9 0.037(4) 0.043(3) 0.052(3) -0.003(3) -0.002(3) -0.003(3)
C10 0.057(4) 0.047(4) 0.044(3) -0.005(3) 0.004(3) -0.015(3)
C11 0.061(4) 0.047(4) 0.044(3) -0.001(3) 0.007(3) -0.008(3)
C12 0.046(4) 0.037(3) 0.066(4) -0.005(3) 0.018(3) -0.001(3)
C13 0.033(3) 0.036(3) 0.055(3) -0.001(3) 0.005(3) -0.003(2)
C14 0.038(3) 0.033(3) 0.054(3) 0.006(2) -0.004(3) -0.001(2)
C15 0.053(4) 0.043(3) 0.043(3) 0.003(3) 0.010(3) -0.002(3)
C16 0.062(5) 0.054(4) 0.074(5) 0.014(4) 0.014(4) -0.007(4)
C17 0.038(4) 0.043(3) 0.058(4) 0.000(3) 0.007(3) -0.003(3)
C18 0.086(6) 0.084(5) 0.045(3) -0.005(4) 0.008(3) -0.002(5)
C22 0.096(7) 0.114(8) 0.068(5) 0.005(5) 0.018(5) -0.004(6)
C21 0.066(6) 0.088(6) 0.131(8) -0.036(6) 0.000(5) -0.002(5)
C20 0.074(5) 0.057(4) 0.047(3) 0.006(3) -0.005(3) 0.009(4)
C19 0.074(5) 0.060(4) 0.047(3) -0.001(3) 0.008(3) 0.007(4)
N2 0.044(3) 0.030(2) 0.060(3) 0.004(2) 0.002(2) 0.001(2)
O1 0.047(3) 0.047(2) 0.089(3) -0.014(2) -0.009(2) -0.006(2)
OW1 0.074(3) 0.051(3) 0.083(3) -0.001(2) 0.003(3) 0.007(2)
O2 0.042(3) 0.064(3) 0.088(3) -0.016(3) -0.009(2) 0.005(2)
O3 0.067(3) 0.0312(19) 0.0484(19) -0.0039(17) -0.010(2) -0.002(2)
O4 0.039(2) 0.039(2) 0.061(2) 0.0002(19) 0.0101(18) -0.0017(19)
O5 0.043(3) 0.040(2) 0.060(3) 0.001(2) -0.006(2) 0.002(2)
O6 0.056(3) 0.061(3) 0.087(3) 0.010(3) 0.018(3) 0.001(2)
O7 0.065(3) 0.046(3) 0.091(3) 0.002(3) 0.026(3) -0.014(2)
O8 0.066(3) 0.0294(19) 0.0475(19) 0.0032(16) 0.007(2) -0.002(2)
O9 0.049(3) 0.046(3) 0.059(3) 0.004(2) -0.020(2) -0.004(2)
O10 0.046(3) 0.040(2) 0.061(3) -0.003(2) 0.014(2) 0.002(2)
O13 0.083(4) 0.065(3) 0.128(5) -0.013(3) -0.037(4) 0.010(3)
O14 0.068(3) 0.063(3) 0.078(3) 0.003(3) 0.008(3) 0.007(3)
O11 0.065(3) 0.064(3) 0.061(3) -0.013(3) 0.017(2) -0.018(3)
O12 0.063(3) 0.063(3) 0.067(3) 0.020(3) -0.018(2) -0.019(3)

loop_
_atom_type_symbol
_atom_type_description
_atom_type_scat_dispersion_real
_atom_type_scat_dispersion_imag
_atom_type_scat_source
C C 0.0033 0.0016 'International Tables Vol C Tables 4.2.6.8 and 6.1.1.4'
H H 0.0000 0.0000 'International Tables Vol C Tables 4.2.6.8 and 6.1.1.4'
Ca Ca 0.2262 0.3064 'International Tables Vol C Tables 4.2.6.8 and 6.1.1.4'
N N 0.0061 0.0033 'International Tables Vol C Tables 4.2.6.8 and 6.1.1.4'
O O 0.0106 0.0060 'International Tables Vol C Tables 4.2.6.8 and 6.1.1.4'

loop_
_geom_angle_atom_site_label_1
_geom_angle_atom_site_label_2
_geom_angle_atom_site_label_3
_geom_angle
_geom_angle_site_symmetry_1
_geom_angle_site_symmetry_3
_geom_angle_publ_flag
C4 Ca1 H5A 82.0(13) . . ?
C4 Ca1 H10 95.9(10) . . ?
C13 Ca1 C4 176.32(15) . . ?
C13 Ca1 H5A 97.0(13) . . ?
C13 Ca1 H10 81.4(10) . . ?
O3 Ca1 C4 19.05(12) . . ?
O3 Ca1 C13 164.40(14) . . ?
O3 Ca1 O4 64.68(13) . . ?
O3 Ca1 H5A 92.8(13) . . ?
O3 Ca1 O9 148.61(14) . . ?
O3 Ca1 H10 104.7(10) . . ?
O3 Ca1 O11 77.38(17) . . ?
O3 Ca1 O12 75.11(16) . . ?
O4 Ca1 C4 46.44(14) . . ?
O4 Ca1 C13 129.88(14) . . ?
O4 Ca1 H5A 73.6(13) . . ?
O4 Ca1 H10 62.5(10) . . ?
O5 Ca1 C4 72.51(16) . . ?
O5 Ca1 C13 106.85(16) . . ?
O5 Ca1 O3 81.97(16) . . ?
O5 Ca1 O4 71.92(15) . . ?
O5 Ca1 H5A 11.4(13) . . ?
O5 Ca1 O9 73.56(18) . . ?
O5 Ca1 O10 131.88(19) . . ?
O5 Ca1 H10 123.9(10) . . ?
O5 Ca1 O11 77.12(17) . . ?
O5 Ca1 O12 151.02(18) . . ?
H5A Ca1 H10 117.7(16) . . ?
O8 Ca1 C4 164.02(13) . . ?
O8 Ca1 C13 19.49(12) . . ?
O8 Ca1 O3 144.97(13) . . ?
O8 Ca1 O4 148.15(13) . . ?
O8 Ca1 O5 114.61(16) . . ?
O8 Ca1 H5A 107.0(13) . . ?
O8 Ca1 O9 65.39(14) . . ?
O8 Ca1 O10 79.10(16) . . ?
O8 Ca1 H10 91.5(10) . . ?
O8 Ca1 O11 76.88(16) . . ?
O8 Ca1 O12 77.61(17) . . ?
O9 Ca1 C4 130.31(15) . . ?
O9 Ca1 C13 46.59(15) . . ?
O9 Ca1 O4 88.81(17) . . ?
O9 Ca1 H5A 62.2(13) . . ?
O9 Ca1 H10 74.5(10) . . ?
O9 Ca1 O12 133.61(18) . . ?
O10 Ca1 C4 107.29(16) . . ?
O10 Ca1 C13 70.31(15) . . ?
O10 Ca1 O3 113.73(15) . . ?
O10 Ca1 O4 75.04(15) . . ?
O10 Ca1 H5A 123.8(13) . . ?
O10 Ca1 O9 71.75(16) . . ?
O10 Ca1 H10 12.7(10) . . ?
O10 Ca1 O11 148.68(18) . . ?
O10 Ca1 O12 74.71(16) . . ?
O11 Ca1 C4 91.53(17) . . ?
O11 Ca1 C13 91.84(17) . . ?
O11 Ca1 O4 133.41(17) . . ?
O11 Ca1 H5A 82.7(13) . . ?
O11 Ca1 O9 114.81(19) . . ?
O11 Ca1 H10 159.0(10) . . ?
O11 Ca1 O12 80.71(19) . . ?
O12 Ca1 C4 89.79(17) . . ?
O12 Ca1 C13 92.20(17) . . ?
O12 Ca1 O4 112.37(16) . . ?
O12 Ca1 H5A 161.3(13) . . ?
O12 Ca1 H10 79.7(10) . . ?
C3 N1 H1 119(4) . . ?
C4 N1 H1 119(4) . . ?
C4 N1 C3 122.1(5) . . ?
O1 C1 C2 117.9(6) . . ?
O1 C1 O2 124.7(6) . . ?
O2 C1 C2 117.4(6) . . ?
C1 C2 H2A 108(3) . . ?
C1 C2 H2B 111(5) . . ?
C1 C2 C3 113.6(5) . . ?
H2A C2 H2B 94(5) . . ?
C3 C2 H2A 116(3) . . ?
C3 C2 H2B 113(5) . . ?
N1 C3 C2 112.8(5) . . ?
N1 C3 H3A 108(3) . . ?
N1 C3 H3B 109(5) . . ?
C2 C3 H3A 105(3) . . ?
C2 C3 H3B 110(5) . . ?
H3A C3 H3B 111(6) . . ?
N1 C4 Ca1 161.6(4) . . ?
N1 C4 C5 118.5(5) . . ?
C5 C4 Ca1 79.7(3) . . ?
O3 C4 Ca1 40.3(2) . . ?
O3 C4 N1 121.5(5) . . ?
O3 C4 C5 120.0(5) . . ?
C4 C5 H5 108(3) . . ?
C4 C5 C6 112.6(5) . . ?
C6 C5 H5 106(3) . . ?
O4 C5 C4 106.3(4) . . ?
O4 C5 H5 113(3) . . ?
O4 C5 C6 111.3(4) . . ?
C7 C6 C5 109.0(5) . . ?
C8 C6 C5 108.0(6) . . ?
C8 C6 C7 108.8(6) . . ?
C9 C6 C5 112.4(5) . . ?
C9 C6 C7 107.3(6) . . ?
C9 C6 C8 111.3(6) . . ?
C6 C7 H7A 110(4) . . ?
C6 C7 H7B 107(3) . . ?
C6 C7 H7C 115(4) . . ?
H7A C7 H7B 109(5) . . ?
H7A C7 H7C 103(6) . . ?
H7B C7 H7C 113(5) . . ?
C6 C8 H8A 114(4) . . ?
C6 C8 H8B 109(8) . . ?
C6 C8 H8C 108(5) . . ?
H8A C8 H8B 108(9) . . ?
H8A C8 H8C 112(7) . . ?
H8B C8 H8C 106(9) . . ?
C6 C9 H9A 108(4) . . ?
C6 C9 H9B 115(3) . . ?
H9A C9 H9B 103(5) . . ?
O5 C9 C6 114.3(5) . . ?
O5 C9 H9A 110(4) . . ?
O5 C9 H9B 106(3) . . ?
O6 C10 C11 117.6(6) . . ?
O7 C10 C11 118.4(6) . . ?
O7 C10 O6 124.0(6) . . ?
C10 C11 H11A 110(3) . . ?
C10 C11 H11B 108(4) . . ?
C10 C11 C12 112.8(5) . . ?
H11A C11 H11B 99(5) . . ?
C12 C11 H11A 109(3) . . ?
C12 C11 H11B 116(4) . . ?
C11 C12 H12A 110(3) . . ?
C11 C12 H12B 111(4) . . ?
H12A C12 H12B 109(5) . . ?
N2 C12 C11 112.4(5) . . ?
N2 C12 H12A 106(3) . . ?
N2 C12 H12B 109(3) . . ?
C14 C13 Ca1 80.7(3) . . ?
N2 C13 Ca1 160.7(4) . . ?
N2 C13 C14 118.4(5) . . ?
O8 C13 Ca1 40.1(2) . . ?
O8 C13 C14 120.7(5) . . ?
O8 C13 N2 121.0(5) . . ?
C13 C14 H14 106(3) . . ?
C13 C14 C15 112.5(5) . . ?
C15 C14 H14 109(3) . . ?
O9 C14 C13 105.6(5) . . ?
O9 C14 H14 113(3) . . ?
O9 C14 C15 111.1(5) . . ?
C16 C15 C14 109.5(5) . . ?
C17 C15 C14 112.0(5) . . ?
C17 C15 C16 107.3(6) . . ?
C17 C15 C18 110.0(5) . . ?
C18 C15 C14 107.4(5) . . ?
C18 C15 C16 110.7(6) . . ?
C15 C16 H16A 113(4) . . ?
C15 C16 H16B 95(5) . . ?
C15 C16 H16C 113(4) . . ?
H16A C16 H16B 119(6) . . ?
H16A C16 H16C 103(5) . . ?
H16B C16 H16C 115(6) . . ?
C15 C17 H17A 107(4) . . ?
C15 C17 H17B 110(3) . . ?
H17A C17 H17B 109(5) . . ?
O10 C17 C15 114.8(5) . . ?
O10 C17 H17A 109(4) . . ?
O10 C17 H17B 108(3) . . ?
C15 C18 H18A 109.5 . . ?
C15 C18 H18B 109.5 . . ?
C15 C18 H18C 109.5 . . ?
H18A C18 H18B 109.5 . . ?
H18A C18 H18C 109.5 . . ?
H18B C18 H18C 109.5 . . ?
H22A C22 H22B 109.5 . . ?
H22A C22 H22C 109.5 . . ?
H22B C22 H22C 109.5 . . ?
O14 C22 H22A 109.5 . . ?
O14 C22 H22B 109.5 . . ?
O14 C22 H22C 109.5 . . ?
H21A C21 H21B 109.5 . . ?
H21A C21 H21C 109.5 . . ?
H21B C21 H21C 109.5 . . ?
O13 C21 H21A 109.5 . . ?
O13 C21 H21B 109.5 . . ?
O13 C21 H21C 109.5 . . ?
H20A C20 H20B 109.5 . . ?
H20A C20 H20C 109.5 . . ?
H20B C20 H20C 109.5 . . ?
O12 C20 H20A 109.5 . . ?
O12 C20 H20B 109.5 . . ?
O12 C20 H20C 109.5 . . ?
H19A C19 H19B 109.5 . . ?
H19A C19 H19C 109.5 . . ?
H19B C19 H19C 109.5 . . ?
O11 C19 H19A 109.5 . . ?
O11 C19 H19B 109.5 . . ?
O11 C19 H19C 109.5 . . ?
C12 N2 H2 118(4) . . ?
C13 N2 C12 122.3(5) . . ?
C13 N2 H2 119(4) . . ?
HW1A OW1 HW1B 104.5 . . ?
C4 O3 Ca1 120.6(3) . . ?
Ca1 O4 H4 121(7) . . ?
C5 O4 Ca1 113.1(3) . . ?
C5 O4 H4 115(7) . . ?
Ca1 O5 H5A 120(6) . . ?
C9 O5 Ca1 125.0(4) . . ?
C9 O5 H5A 109(6) . . ?
C13 O8 Ca1 120.5(3) . . ?
Ca1 O9 H9 134(6) . . ?
C14 O9 Ca1 114.6(3) . . ?
C14 O9 H9 108(6) . . ?
Ca1 O10 H10 116(4) . . ?
C17 O10 Ca1 128.0(4) . . ?
C17 O10 H10 109(4) . . ?
C21 O13 H13 109.5 . . ?
C22 O14 H14A 109.5 . . ?
Ca1 O11 H11 108(6) . . ?
C19 O11 Ca1 133.3(5) . . ?
C19 O11 H11 118(6) . . ?
Ca1 O12 H12 108(5) . . ?
C20 O12 Ca1 131.7(5) . . ?
C20 O12 H12 118(5) . . ?

loop_
_geom_bond_atom_site_label_1
_geom_bond_atom_site_label_2
_geom_bond_distance
_geom_bond_site_symmetry_2
_geom_bond_publ_flag
Ca1 C4 3.226(5) . ?
Ca1 C13 3.197(5) . ?
Ca1 O3 2.426(4) . ?
Ca1 O4 2.497(4) . ?
Ca1 O5 2.395(5) . ?
Ca1 H5A 2.76(6) . ?
Ca1 O8 2.387(4) . ?
Ca1 O9 2.455(5) . ?
Ca1 O10 2.412(5) . ?
Ca1 H10 2.78(5) . ?
Ca1 O11 2.454(4) . ?
Ca1 O12 2.473(5) . ?
N1 H1 0.80(5) . ?
N1 C3 1.445(8) . ?
N1 C4 1.334(7) . ?
C1 C2 1.511(9) . ?
C1 O1 1.249(7) . ?
C1 O2 1.256(7) . ?
C2 H2A 0.96(5) . ?
C2 H2B 0.86(7) . ?
C2 C3 1.518(9) . ?
C3 H3A 0.99(6) . ?
C3 H3B 0.83(7) . ?
C4 C5 1.529(8) . ?
C4 O3 1.224(6) . ?
C5 H5 0.96(6) . ?
C5 C6 1.557(8) . ?
C5 O4 1.411(7) . ?
C6 C7 1.542(9) . ?
C6 C8 1.520(9) . ?
C6 C9 1.518(8) . ?
C7 H7A 1.02(7) . ?
C7 H7B 1.09(6) . ?
C7 H7C 0.96(8) . ?
C8 H8A 0.82(5) . ?
C8 H8B 0.97(3) . ?
C8 H8C 0.97(3) . ?
C9 H9A 0.87(7) . ?
C9 H9B 0.97(6) . ?
C9 O5 1.412(7) . ?
C10 C11 1.507(9) . ?
C10 O6 1.259(8) . ?
C10 O7 1.243(8) . ?
C11 H11A 0.94(5) . ?
C11 H11B 0.96(7) . ?
C11 C12 1.510(10) . ?
C12 H12A 0.96(5) . ?
C12 H12B 0.91(6) . ?
C12 N2 1.465(8) . ?
C13 C14 1.514(8) . ?
C13 N2 1.328(7) . ?
C13 O8 1.237(6) . ?
C14 H14 1.01(6) . ?
C14 C15 1.554(8) . ?
C14 O9 1.419(7) . ?
C15 C16 1.542(10) . ?
C15 C17 1.515(9) . ?
C15 C18 1.540(8) . ?
C16 H16A 1.03(6) . ?
C16 H16B 0.96(8) . ?
C16 H16C 1.04(8) . ?
C17 H17A 0.91(6) . ?
C17 H17B 0.93(6) . ?
C17 O10 1.418(7) . ?
C18 H18A 0.9600 . ?
C18 H18B 0.9600 . ?
C18 H18C 0.9600 . ?
C22 H22A 0.9600 . ?
C22 H22B 0.9600 . ?
C22 H22C 0.9600 . ?
C22 O14 1.393(8) . ?
C21 H21A 0.9600 . ?
C21 H21B 0.9600 . ?
C21 H21C 0.9600 . ?
C21 O13 1.373(10) . ?
C20 H20A 0.9600 . ?
C20 H20B 0.9600 . ?
C20 H20C 0.9600 . ?
C20 O12 1.381(7) . ?
C19 H19A 0.9600 . ?
C19 H19B 0.9600 . ?
C19 H19C 0.9600 . ?
C19 O11 1.391(8) . ?
N2 H2 0.83(6) . ?
OW1 HW1A 0.8501 . ?
OW1 HW1B 0.8501 . ?
O4 H4 0.87(3) . ?
O5 H5A 0.63(6) . ?
O9 H9 0.62(5) . ?
O10 H10 0.68(5) . ?
O13 H13 0.8200 . ?
O14 H14A 0.8200 . ?
O11 H11 0.78(8) . ?
O12 H12 0.78(7) . ?

loop_
_geom_torsion_atom_site_label_1
_geom_torsion_atom_site_label_2
_geom_torsion_atom_site_label_3
_geom_torsion_atom_site_label_4
_geom_torsion
_geom_torsion_site_symmetry_1
_geom_torsion_site_symmetry_2
_geom_torsion_site_symmetry_3
_geom_torsion_site_symmetry_4
_geom_torsion_publ_flag
Ca1 C4 C5 C6 -92.9(4) . . . . ?
Ca1 C4 C5 O4 29.2(3) . . . . ?
Ca1 C13 C14 C15 -94.5(4) . . . . ?
Ca1 C13 C14 O9 26.9(4) . . . . ?
Ca1 C13 N2 C12 13.4(16) . . . . ?
N1 C4 C5 C6 89.3(6) . . . . ?
N1 C4 C5 O4 -148.6(5) . . . . ?
N1 C4 O3 Ca1 176.9(4) . . . . ?
C1 C2 C3 N1 55.6(7) . . . . ?
C3 N1 C4 Ca1 9.8(16) . . . . ?
C3 N1 C4 C5 -177.1(6) . . . . ?
C3 N1 C4 O3 3.4(9) . . . . ?
C4 N1 C3 C2 68.0(7) . . . . ?
C4 C5 C6 C7 -71.3(6) . . . . ?
C4 C5 C6 C8 170.7(5) . . . . ?
C4 C5 C6 C9 47.5(6) . . . . ?
C4 C5 O4 Ca1 -42.4(5) . . . . ?
C5 C4 O3 Ca1 -2.7(7) . . . . ?
C5 C6 C9 O5 58.3(7) . . . . ?
C6 C5 O4 Ca1 80.6(4) . . . . ?
C6 C9 O5 Ca1 -64.0(7) . . . . ?
C7 C6 C9 O5 178.2(6) . . . . ?
C8 C6 C9 O5 -63.0(7) . . . . ?
C10 C11 C12 N2 53.1(7) . . . . ?
C11 C12 N2 C13 65.9(8) . . . . ?
C13 C14 C15 C16 -73.3(6) . . . . ?
C13 C14 C15 C17 45.6(7) . . . . ?
C13 C14 C15 C18 166.4(5) . . . . ?
C13 C14 O9 Ca1 -39.8(5) . . . . ?
C14 C13 N2 C12 -176.3(5) . . . . ?
C14 C13 O8 Ca1 -3.4(7) . . . . ?
C14 C15 C17 O10 55.5(7) . . . . ?
C15 C14 O9 Ca1 82.4(5) . . . . ?
C15 C17 O10 Ca1 -57.8(7) . . . . ?
C16 C15 C17 O10 175.7(6) . . . . ?
C18 C15 C17 O10 -63.8(7) . . . . ?
N2 C13 C14 C15 88.8(6) . . . . ?
N2 C13 C14 O9 -149.8(5) . . . . ?
N2 C13 O8 Ca1 175.5(4) . . . . ?
O1 C1 C2 C3 39.1(8) . . . . ?
O2 C1 C2 C3 -140.6(6) . . . . ?
O3 C4 C5 C6 -91.2(6) . . . . ?
O3 C4 C5 O4 31.0(7) . . . . ?
O4 C5 C6 C7 169.4(5) . . . . ?
O4 C5 C6 C8 51.4(6) . . . . ?
O4 C5 C6 C9 -71.8(6) . . . . ?
O6 C10 C11 C12 -138.3(6) . . . . ?
O7 C10 C11 C12 39.8(8) . . . . ?
O8 C13 C14 C15 -92.2(6) . . . . ?
O8 C13 C14 O9 29.2(7) . . . . ?
O8 C13 N2 C12 4.7(9) . . . . ?
O9 C14 C15 C16 168.5(5) . . . . ?
O9 C14 C15 C17 -72.6(6) . . . . ?
O9 C14 C15 C18 48.2(6) . . . . ?
